data_4328205
loop_
_publ_author_name
'Zakariae Amghouz'
'Santiago Garc\'ia-Granda'
'Jos\'e R. Garc\'ia'
'Rute A. S. Ferreira'
'Lu\'is Mafra'
'Luis D. Carlos'
'Jo\~ao Rocha'

_publ_contact_author_address
;
Departamentos de Qu\'imica F\'isica y Anal\'itica 
y Qu\'imica Org\'anica e Inorg\'anica
Universidad de Oviedo
Juli\'an Claver\'ia 8, 33006  
Oviedo, Spain 
;
_publ_contact_author_email amghouz.uo@uniovi.es
_publ_contact_author_fax 0034985103446
_publ_contact_author_name 'Amghouz, Z.'
_publ_contact_author_phone 0034985105753
_publ_section_title
;
 Series of Metal Organic Frameworks Assembled from Ln(III), Na(I), and
 Chiral Flexible-Achiral Rigid Dicarboxylates Exhibiting Tunable UV-vis-IR
 Light Emission
;
_journal_name_full 'Inorganic Chemistry'
_journal_page_first 1703
_journal_page_last 1716
_journal_paper_doi 10.1021/ic202020z
_journal_volume 51
_journal_year 2012
_chemical_absolute_configuration ad
_chemical_formula_moiety 'C12 H12 Ho Na O12'
_chemical_formula_sum 'C12 H12 Ho Na O12'
_chemical_formula_weight 536.14
_chemical_name_systematic
;
 ?
;
_space_group_IT_number 20
_symmetry_cell_setting orthorhombic
_symmetry_space_group_name_Hall 'C 2c 2'
_symmetry_space_group_name_H-M 'C 2 2 21'
_atom_sites_solution_hydrogens geom
_atom_sites_solution_primary direct
_atom_sites_solution_secondary difmap
_audit_conform_dict_location ftp://ftp.iucr.org/pub/cif_core.dic
_audit_conform_dict_name cif_core.dic
_audit_conform_dict_version 2.4
_audit_creation_date 2010-05-05T18:37:45-00:00
_audit_creation_method 'WinGX routine CIF_UPDATE'
_cell_angle_alpha 90
_cell_angle_beta 90
_cell_angle_gamma 90
_cell_formula_units_Z 4
_cell_length_a 6.8860(3)
_cell_length_b 30.3878(12)
_cell_length_c 7.4722(4)
_cell_measurement_reflns_used 1182
_cell_measurement_temperature 293(2)
_cell_measurement_theta_max 70.475
_cell_measurement_theta_min 5.8194
_cell_volume 1563.56(12)
_computing_cell_refinement
;
        CrysAlisPro, Oxford Diffraction Ltd.,
        Version 1.171.34.9 (release 08-12-2009 CrysAlis171 .NET)
        (compiled Dec  8 2009,17:31:18)
;
_computing_data_collection
;
        CrysAlisPro, Oxford Diffraction Ltd.,
        Version 1.171.34.9 (release 08-12-2009 CrysAlis171 .NET)
        (compiled Dec  8 2009,17:31:18)
;
_computing_data_reduction
;
        CrysAlisPro, Oxford Diffraction Ltd.,
        Version 1.171.34.9 (release 08-12-2009 CrysAlis171 .NET)
        (compiled Dec  8 2009,17:31:18)
;
_computing_structure_refinement 'SHELXL-97 (Sheldrick, 1997)'
_computing_structure_solution 'SIR2004 (Burla et al., 2005)'
_diffrn_ambient_temperature 293(2)
_diffrn_detector_area_resol_mean 10.2673
_diffrn_measured_fraction_theta_full 0.996
_diffrn_measured_fraction_theta_max 0.996
_diffrn_measurement_device_type 'Xcalibur, Ruby, Gemini'
_diffrn_measurement_method '\w scans'
_diffrn_orient_matrix_UB_11 -0.1727338
_diffrn_orient_matrix_UB_12 -0.0200326
_diffrn_orient_matrix_UB_13 -0.1026633
_diffrn_orient_matrix_UB_21 0.0038009
_diffrn_orient_matrix_UB_22 -0.0403442
_diffrn_orient_matrix_UB_23 0.1246551
_diffrn_orient_matrix_UB_31 -0.1422278
_diffrn_orient_matrix_UB_32 0.0232091
_diffrn_orient_matrix_UB_33 0.1282467
_diffrn_radiation_monochromator graphite
_diffrn_radiation_type CuK\a
_diffrn_radiation_wavelength 1.54184
_diffrn_reflns_av_R_equivalents 0.0529
_diffrn_reflns_av_unetI/netI 0.1278
_diffrn_reflns_limit_h_max 6
_diffrn_reflns_limit_h_min -8
_diffrn_reflns_limit_k_max 36
_diffrn_reflns_limit_k_min -36
_diffrn_reflns_limit_l_max 8
_diffrn_reflns_limit_l_min -8
_diffrn_reflns_number 3015
_diffrn_reflns_theta_full 70.61
_diffrn_reflns_theta_max 70.61
_diffrn_reflns_theta_min 5.82
_exptl_absorpt_coefficient_mu 10.38
_exptl_absorpt_correction_T_max 1
_exptl_absorpt_correction_T_min 0.4636
_exptl_absorpt_correction_type refdelf
_exptl_absorpt_process_details
;
        Parkin S,Moezzi B & Hope H, (1995) J. Appl. Cryst. 28, 53-56
        cubic fit to sin(theta)/lambda - 24 parameters
;
_exptl_crystal_colour 'pale pink'
_exptl_crystal_density_diffrn 2.278
_exptl_crystal_description needele
_exptl_crystal_F_000 1032
_exptl_crystal_size_max 0.106
_exptl_crystal_size_mid 0.014
_exptl_crystal_size_min 0.007
_refine_diff_density_max 0.653
_refine_diff_density_min -0.523
_refine_diff_density_rms 0.118
_refine_ls_abs_structure_details 'Flack H D (1983), Acta Cryst. A39, 876-881'
_refine_ls_abs_structure_Flack -0.03(2)
_refine_ls_extinction_method none
_refine_ls_goodness_of_fit_ref 0.985
_refine_ls_hydrogen_treatment mixed
_refine_ls_matrix_type full
_refine_ls_number_parameters 133
_refine_ls_number_reflns 1460
_refine_ls_number_restraints 5
_refine_ls_restrained_S_all 0.983
_refine_ls_R_factor_all 0.0428
_refine_ls_R_factor_gt 0.0353
_refine_ls_shift/su_max 0.001
_refine_ls_shift/su_mean 0
_refine_ls_structure_factor_coef Fsqd
_refine_ls_weighting_details 'calc w=1/[\s^2^(Fo^2^)+(0.0184P)^2^+0.0000P] where P=(Fo^2^+2Fc^2^)/3'
_refine_ls_weighting_scheme calc
_refine_ls_wR_factor_gt 0.0736
_refine_ls_wR_factor_ref 0.0776
_reflns_number_gt 1295
_reflns_number_total 1460
_reflns_threshold_expression >2sigma(I)
_cod_data_source_file ic202020z_si_002_12.cif
_cod_data_source_block Za13
_cod_database_code 4328205

loop_
_symmetry_equiv_pos_as_xyz
'x, y, z'
'-x, -y, z+1/2'
'x, -y, -z'
'-x, y, -z+1/2'
'x+1/2, y+1/2, z'
'-x+1/2, -y+1/2, z+1/2'
'x+1/2, -y+1/2, -z'
'-x+1/2, y+1/2, -z+1/2'

loop_
_atom_site_label
_atom_site_type_symbol
_atom_site_fract_x
_atom_site_fract_y
_atom_site_fract_z
_atom_site_U_iso_or_equiv
_atom_site_adp_type
_atom_site_occupancy
_atom_site_symmetry_multiplicity
_atom_site_calc_flag
_atom_site_refinement_flags
Ho1 Ho 0.5 0.803627(16) 0.75 0.01395(15) Uani 1 2 d S
O1 O 0.6590(4) 0.87320(11) 0.7559(13) 0.0231(8) Uani 1 1 d .
C2 C 0.5 0.9434(2) 0.75 0.0223(15) Uani 1 2 d S
C1 C 0.5 0.8941(2) 0.75 0.0198(14) Uani 1 2 d S
C3 C 0.6710(8) 0.96614(18) 0.746(3) 0.0426(19) Uani 1 1 d .
H3 H 0.788 0.9509 0.74 0.051 Uiso 1 1 calc R
C5 C 0.5 1.0349(2) 0.75 0.0206(15) Uani 1 2 d S
C4 C 0.6719(8) 1.01184(18) 0.751(3) 0.0419(17) Uani 1 1 d .
H4 H 0.7893 1.0269 0.7546 0.05 Uiso 1 1 calc R
O5 O 0.5461(6) 0.74166(13) 0.5690(6) 0.0202(11) Uani 1 1 d .
O3 O 0.5696(6) 0.82053(14) 0.4453(6) 0.0201(10) Uani 1 1 d D
C7 C 0.5895(9) 0.78713(18) 0.3144(9) 0.0185(13) Uani 1 1 d D
C6 C 0.5 1.0839(2) 0.75 0.0218(14) Uani 1 2 d S
O2 O 0.3465(6) 1.10398(13) 0.7939(7) 0.0279(15) Uani 1 1 d .
Na1 Na 1 0.85816(10) 0.75 0.0299(7) Uani 1 2 d SD
O6 O 0.9921(14) 0.8965(2) 1.0152(7) 0.0564(15) Uani 1 1 d D
C8 C 0.6087(8) 0.74303(18) 0.4116(9) 0.0151(12) Uani 1 1 d .
O4 O 0.6871(5) 0.71158(13) 0.3296(6) 0.0170(9) Uani 1 1 d .
H7 H 0.705(7) 0.7924(17) 0.244(10) 0.02 Uiso 1 1 d D
H3O H 0.606(10) 0.8453(13) 0.403(10) 0.02 Uiso 1 1 d D
H6A H 1.111(5) 0.908(2) 1.066(6) 0.02 Uiso 1 1 d D
H6B H 0.894(7) 0.8895(19) 1.104(5) 0.02 Uiso 1 1 d D

loop_
_atom_site_aniso_label
_atom_site_aniso_U_11
_atom_site_aniso_U_22
_atom_site_aniso_U_33
_atom_site_aniso_U_23
_atom_site_aniso_U_13
_atom_site_aniso_U_12
Ho1 0.0144(2) 0.0141(2) 0.0133(3) 0 -0.0010(5) 0
O1 0.0129(16) 0.0181(16) 0.038(2) -0.001(4) -0.002(4) 0.0006(12)
C2 0.025(3) 0.015(3) 0.027(4) 0 -0.007(8) 0
C1 0.018(3) 0.021(3) 0.020(4) 0 -0.010(7) 0
C3 0.022(3) 0.022(3) 0.084(6) -0.001(7) 0.019(8) 0.004(2)
C5 0.024(3) 0.013(3) 0.025(4) 0 0.012(8) 0
C4 0.023(3) 0.020(3) 0.083(5) 0.002(7) 0.008(9) -0.003(2)
O5 0.028(3) 0.0195(18) 0.013(2) 0.0036(15) 0.0023(17) 0.0014(15)
O3 0.031(2) 0.0131(17) 0.016(2) -0.0018(17) -0.0022(17) -0.0022(14)
C7 0.021(3) 0.014(2) 0.021(3) -0.004(2) 0.004(2) 0.002(2)
C6 0.022(3) 0.017(3) 0.026(4) 0 -0.004(7) 0
O2 0.024(2) 0.0162(18) 0.043(5) -0.0063(19) 0.0070(19) 0.0010(15)
Na1 0.0181(13) 0.0309(15) 0.0408(18) 0 -0.003(4) 0
O6 0.030(3) 0.100(4) 0.038(3) -0.018(3) -0.003(5) -0.008(6)
C8 0.010(3) 0.013(2) 0.022(4) -0.003(2) -0.006(3) 0.000(2)
O4 0.0135(17) 0.0167(18) 0.021(2) -0.0061(17) 0.0036(16) 0.0012(15)

loop_
_atom_type_symbol
_atom_type_description
_atom_type_scat_dispersion_real
_atom_type_scat_dispersion_imag
_atom_type_scat_source
C C 0.0181 0.0091 'International Tables Vol C Tables 4.2.6.8 and 6.1.1.4'
H H 0 0 'International Tables Vol C Tables 4.2.6.8 and 6.1.1.4'
O O 0.0492 0.0322 'International Tables Vol C Tables 4.2.6.8 and 6.1.1.4'
Na Na 0.1353 0.1239 'International Tables Vol C Tables 4.2.6.8 and 6.1.1.4'
Ho Ho -14.9734 3.7046 'International Tables Vol C Tables 4.2.6.8 and 6.1.1.4'

loop_
_exptl_crystal_face_index_h
_exptl_crystal_face_index_k
_exptl_crystal_face_index_l
_exptl_crystal_face_perp_dist
2 -18 -1 0.007
4 7 0 0.0037
-4 -7 0 0.0037
3 -2 -4 0.0317
-3 2 4 0.0317
-2 18 1 0.007

loop_
_geom_angle_atom_site_label_1
_geom_angle_atom_site_label_2
_geom_angle_atom_site_label_3
_geom_angle
_geom_angle_site_symmetry_1
_geom_angle_site_symmetry_3
O4 Ho1 O4 156.6(2) 7_466 6_665
O4 Ho1 O5 79.30(14) 7_466 .
O4 Ho1 O5 81.93(15) 6_665 .
O4 Ho1 O5 81.93(15) 7_466 4_656
O4 Ho1 O5 79.30(14) 6_665 4_656
O5 Ho1 O5 72.9(2) . 4_656
O4 Ho1 O1 74.98(14) 7_466 4_656
O4 Ho1 O1 128.23(15) 6_665 4_656
O5 Ho1 O1 140.0(3) . 4_656
O5 Ho1 O1 131.5(2) 4_656 4_656
O4 Ho1 O1 128.23(15) 7_466 .
O4 Ho1 O1 74.98(14) 6_665 .
O5 Ho1 O1 131.5(2) . .
O5 Ho1 O1 140.0(3) 4_656 .
O1 Ho1 O1 54.81(15) 4_656 .
O4 Ho1 O3 95.89(15) 7_466 4_656
O4 Ho1 O3 89.12(15) 6_665 4_656
O5 Ho1 O3 138.86(14) . 4_656
O5 Ho1 O3 66.03(14) 4_656 4_656
O1 Ho1 O3 74.6(3) 4_656 4_656
O1 Ho1 O3 83.3(3) . 4_656
O4 Ho1 O3 89.12(15) 7_466 .
O4 Ho1 O3 95.89(15) 6_665 .
O5 Ho1 O3 66.03(14) . .
O5 Ho1 O3 138.86(14) 4_656 .
O1 Ho1 O3 83.3(3) 4_656 .
O1 Ho1 O3 74.6(3) . .
O3 Ho1 O3 155.1(2) 4_656 .
O4 Ho1 C1 101.69(10) 7_466 .
O4 Ho1 C1 101.69(10) 6_665 .
O5 Ho1 C1 143.57(10) . .
O5 Ho1 C1 143.58(10) 4_656 .
O1 Ho1 C1 27.41(8) 4_656 .
O1 Ho1 C1 27.41(8) . .
O3 Ho1 C1 77.56(10) 4_656 .
O3 Ho1 C1 77.55(10) . .
O4 Ho1 Na1 40.30(10) 7_466 1_455
O4 Ho1 Na1 159.79(12) 6_665 1_455
O5 Ho1 Na1 118.11(10) . 1_455
O5 Ho1 Na1 103.11(10) 4_656 1_455
O1 Ho1 Na1 36.92(8) 4_656 1_455
O1 Ho1 Na1 91.69(9) . 1_455
O3 Ho1 Na1 74.05(10) 4_656 1_455
O3 Ho1 Na1 95.04(10) . 1_455
C1 Ho1 Na1 64.30(4) . 1_455
O4 Ho1 Na1 159.79(12) 7_466 .
O4 Ho1 Na1 40.30(10) 6_665 .
O5 Ho1 Na1 103.11(10) . .
O5 Ho1 Na1 118.11(10) 4_656 .
O1 Ho1 Na1 91.69(9) 4_656 .
O1 Ho1 Na1 36.92(8) . .
O3 Ho1 Na1 95.04(10) 4_656 .
O3 Ho1 Na1 74.05(10) . .
C1 Ho1 Na1 64.30(4) . .
Na1 Ho1 Na1 128.60(8) 1_455 .
C1 O1 Ho1 92.7(3) . .
C1 O1 Na1 160.7(4) . .
Ho1 O1 Na1 106.35(14) . .
C3 C2 C3 119.1(6) 4_656 .
C3 C2 C1 120.4(3) 4_656 .
C3 C2 C1 120.5(3) . .
O1 C1 O1 119.8(6) . 4_656
O1 C1 C2 120.1(3) . .
O1 C1 C2 120.1(3) 4_656 .
O1 C1 Ho1 59.9(3) . .
O1 C1 Ho1 59.9(3) 4_656 .
C2 C1 Ho1 180.0000(10) . .
C2 C3 C4 120.6(5) . .
C2 C3 H3 119.7 . .
C4 C3 H3 119.7 . .
C4 C5 C4 118.8(6) . 4_656
C4 C5 C6 120.6(3) . .
C4 C5 C6 120.6(3) 4_656 .
C5 C4 C3 120.4(5) . .
C5 C4 H4 119.8 . .
C3 C4 H4 119.8 . .
C8 O5 Ho1 124.2(4) . .
C7 O3 Ho1 121.7(4) . .
C7 O3 H3O 110(5) . .
Ho1 O3 H3O 127(5) . .
O3 C7 C8 107.9(5) . .
O3 C7 C7 110.4(5) . 4_655
C8 C7 C7 111.1(4) . 4_655
O3 C7 H7 110(4) . .
C8 C7 H7 109(4) . .
C7 C7 H7 108(5) 4_655 .
O2 C6 O2 122.2(6) . 4_656
O2 C6 C5 118.9(3) . .
O2 C6 C5 118.9(3) 4_656 .
O6 Na1 O6 119.1(3) . 4_756
O6 Na1 O1 86.7(3) . 4_756
O6 Na1 O1 82.2(3) 4_756 4_756
O6 Na1 O1 82.2(3) . .
O6 Na1 O1 86.7(3) 4_756 .
O1 Na1 O1 158.0(2) 4_756 .
O6 Na1 O4 102.0(2) . 6_665
O6 Na1 O4 129.3(2) 4_756 6_665
O1 Na1 O4 131.20(16) 4_756 6_665
O1 Na1 O4 70.04(14) . 6_665
O6 Na1 O4 129.3(2) . 7_566
O6 Na1 O4 102.0(2) 4_756 7_566
O1 Na1 O4 70.03(14) 4_756 7_566
O1 Na1 O4 131.20(16) . 7_566
O4 Na1 O4 67.6(2) 6_665 7_566
O6 Na1 Ho1 101.4(2) . .
O6 Na1 Ho1 104.0(2) 4_756 .
O1 Na1 Ho1 165.27(14) 4_756 .
O1 Na1 Ho1 36.73(8) . .
O4 Na1 Ho1 35.36(9) 6_665 .
O4 Na1 Ho1 95.44(11) 7_566 .
O6 Na1 Ho1 104.0(2) . 1_655
O6 Na1 Ho1 101.4(2) 4_756 1_655
O1 Na1 Ho1 36.72(8) 4_756 1_655
O1 Na1 Ho1 165.27(14) . 1_655
O4 Na1 Ho1 95.44(11) 6_665 1_655
O4 Na1 Ho1 35.36(9) 7_566 1_655
Ho1 Na1 Ho1 128.59(8) . 1_655
Na1 O6 H6A 120(3) . .
Na1 O6 H6B 119(3) . .
H6A O6 H6B 114(3) . .
O5 C8 O4 125.5(6) . .
O5 C8 C7 116.4(5) . .
O4 C8 C7 118.1(6) . .
C8 O4 Ho1 133.3(3) . 6_664
C8 O4 Na1 121.9(3) . 6_664
Ho1 O4 Na1 104.35(15) 6_664 6_664

loop_
_geom_bond_atom_site_label_1
_geom_bond_atom_site_label_2
_geom_bond_distance
_geom_bond_site_symmetry_2
Ho1 O4 2.282(4) 7_466
Ho1 O4 2.282(4) 6_665
Ho1 O5 2.340(4) .
Ho1 O5 2.340(4) 4_656
Ho1 O1 2.381(3) 4_656
Ho1 O1 2.381(3) .
Ho1 O3 2.383(5) 4_656
Ho1 O3 2.383(5) .
Ho1 C1 2.749(7) .
O1 C1 1.267(5) .
O1 Na1 2.392(3) .
C2 C3 1.366(6) 4_656
C2 C3 1.367(6) .
C2 C1 1.497(9) .
C1 O1 1.267(5) 4_656
C3 C4 1.389(7) .
C3 H3 0.93 .
C5 C4 1.375(6) .
C5 C4 1.376(6) 4_656
C5 C6 1.488(9) .
C4 H4 0.93 .
O5 C8 1.253(8) .
O3 C7 1.416(7) .
O3 H3O 0.85(5) .
C7 C8 1.530(8) .
C7 C7 1.564(13) 4_655
C7 H7 0.96(6) .
C6 O2 1.264(5) .
C6 O2 1.264(5) 4_656
Na1 O6 2.299(5) .
Na1 O6 2.299(5) 4_756
Na1 O1 2.392(3) 4_756
Na1 O4 2.551(4) 6_665
Na1 O4 2.551(4) 7_566
O6 H6A 0.97(4) .
O6 H6B 0.97(4) .
C8 O4 1.257(7) .
O4 Ho1 2.282(4) 6_664
O4 Na1 2.551(4) 6_664

loop_
_geom_torsion_atom_site_label_1
_geom_torsion_atom_site_label_2
_geom_torsion_atom_site_label_3
_geom_torsion_atom_site_label_4
_geom_torsion
_geom_torsion_site_symmetry_1
_geom_torsion_site_symmetry_4
O4 Ho1 O1 C1 16.4(7) 7_466 .
O4 Ho1 O1 C1 -166.7(5) 6_665 .
O5 Ho1 O1 C1 128.9(4) . .
O5 Ho1 O1 C1 -114.9(4) 4_656 .
O1 Ho1 O1 C1 -0.0010(10) 4_656 .
O3 Ho1 O1 C1 -75.8(5) 4_656 .
O3 Ho1 O1 C1 92.7(5) . .
Na1 Ho1 O1 C1 -2.1(5) 1_455 .
Na1 Ho1 O1 C1 176.5(8) . .
O4 Ho1 O1 Na1 -160.1(2) 7_466 .
O4 Ho1 O1 Na1 16.8(3) 6_665 .
O5 Ho1 O1 Na1 -47.7(5) . .
O5 Ho1 O1 Na1 68.6(5) 4_656 .
O1 Ho1 O1 Na1 -176.5(8) 4_656 .
O3 Ho1 O1 Na1 107.7(3) 4_656 .
O3 Ho1 O1 Na1 -83.8(3) . .
C1 Ho1 O1 Na1 -176.5(8) . .
Na1 Ho1 O1 Na1 -178.6(3) 1_455 .
Ho1 O1 C1 O1 0 . 4_656
Na1 O1 C1 O1 170(2) . 4_656
Ho1 O1 C1 C2 180 . .
Na1 O1 C1 C2 -10(2) . .
Na1 O1 C1 Ho1 170(2) . .
C3 C2 C1 O1 -176.2(11) 4_656 .
C3 C2 C1 O1 3.8(11) . .
C3 C2 C1 O1 3.8(11) 4_656 4_656
C3 C2 C1 O1 -176.2(11) . 4_656
O4 Ho1 C1 O1 -166.9(5) 7_466 .
O4 Ho1 C1 O1 13.1(5) 6_665 .
O5 Ho1 C1 O1 -79.1(6) . .
O5 Ho1 C1 O1 100.9(6) 4_656 .
O1 Ho1 C1 O1 180 4_656 .
O3 Ho1 C1 O1 99.6(5) 4_656 .
O3 Ho1 C1 O1 -80.4(5) . .
Na1 Ho1 C1 O1 177.7(5) 1_455 .
Na1 Ho1 C1 O1 -2.3(5) . .
O4 Ho1 C1 O1 13.1(5) 7_466 4_656
O4 Ho1 C1 O1 -166.9(5) 6_665 4_656
O5 Ho1 C1 O1 100.9(6) . 4_656
O5 Ho1 C1 O1 -79.1(6) 4_656 4_656
O1 Ho1 C1 O1 180 . 4_656
O3 Ho1 C1 O1 -80.4(5) 4_656 4_656
O3 Ho1 C1 O1 99.6(5) . 4_656
Na1 Ho1 C1 O1 -2.3(5) 1_455 4_656
Na1 Ho1 C1 O1 177.7(5) . 4_656
C3 C2 C3 C4 1.7(14) 4_656 .
C1 C2 C3 C4 -178.3(14) . .
C4 C5 C4 C3 1.7(14) 4_656 .
C6 C5 C4 C3 -178.3(14) . .
C2 C3 C4 C5 -4(3) . .
O4 Ho1 O5 C8 103.6(4) 7_466 .
O4 Ho1 O5 C8 -90.4(4) 6_665 .
O5 Ho1 O5 C8 -171.6(5) 4_656 .
O1 Ho1 O5 C8 53.1(5) 4_656 .
O1 Ho1 O5 C8 -28.7(5) . .
O3 Ho1 O5 C8 -169.7(4) 4_656 .
O3 Ho1 O5 C8 9.8(4) . .
C1 Ho1 O5 C8 8.4(5) . .
Na1 Ho1 O5 C8 92.4(4) 1_455 .
Na1 Ho1 O5 C8 -55.9(4) . .
O4 Ho1 O3 C7 -74.6(4) 7_466 .
O4 Ho1 O3 C7 82.5(4) 6_665 .
O5 Ho1 O3 C7 4.1(4) . .
O5 Ho1 O3 C7 2.0(5) 4_656 .
O1 Ho1 O3 C7 -149.6(4) 4_656 .
O1 Ho1 O3 C7 155.1(4) . .
O3 Ho1 O3 C7 -176.8(4) 4_656 .
C1 Ho1 O3 C7 -176.8(4) . .
Na1 Ho1 O3 C7 -114.5(4) 1_455 .
Na1 Ho1 O3 C7 116.7(4) . .
Ho1 O3 C7 C8 -13.7(6) . .
Ho1 O3 C7 C7 108.0(5) . 4_655
C4 C5 C6 O2 -162.5(10) . .
C4 C5 C6 O2 17.5(10) 4_656 .
C4 C5 C6 O2 17.5(10) . 4_656
C4 C5 C6 O2 -162.5(10) 4_656 4_656
C1 O1 Na1 O6 69(2) . .
Ho1 O1 Na1 O6 -121.3(4) . .
C1 O1 Na1 O6 -51(2) . 4_756
Ho1 O1 Na1 O6 118.8(4) . 4_756
C1 O1 Na1 O1 9(2) . 4_756
Ho1 O1 Na1 O1 178.4(4) . 4_756
C1 O1 Na1 O4 175(2) . 6_665
Ho1 O1 Na1 O4 -15.4(3) . 6_665
C1 O1 Na1 O4 -153.8(18) . 7_566
Ho1 O1 Na1 O4 15.7(6) . 7_566
C1 O1 Na1 Ho1 -169(2) . .
C1 O1 Na1 Ho1 -174.9(11) . 1_655
Ho1 O1 Na1 Ho1 -5.5(12) . 1_655
O4 Ho1 Na1 O6 110.5(4) 7_466 .
O4 Ho1 Na1 O6 -94.7(3) 6_665 .
O5 Ho1 Na1 O6 -154.9(2) . .
O5 Ho1 Na1 O6 -77.5(2) 4_656 .
O1 Ho1 Na1 O6 62.6(3) 4_656 .
O1 Ho1 Na1 O6 59.8(5) . .
O3 Ho1 Na1 O6 -12.0(2) 4_656 .
O3 Ho1 Na1 O6 145.2(2) . .
C1 Ho1 Na1 O6 61.55(19) . .
Na1 Ho1 Na1 O6 61.55(19) 1_455 .
O4 Ho1 Na1 O6 -13.7(4) 7_466 4_756
O4 Ho1 Na1 O6 141.1(3) 6_665 4_756
O5 Ho1 Na1 O6 81.0(2) . 4_756
O5 Ho1 Na1 O6 158.3(2) 4_656 4_756
O1 Ho1 Na1 O6 -61.6(3) 4_656 4_756
O1 Ho1 Na1 O6 -64.4(5) . 4_756
O3 Ho1 Na1 O6 -136.2(2) 4_656 4_756
O3 Ho1 Na1 O6 21.0(2) . 4_756
C1 Ho1 Na1 O6 -62.62(19) . 4_756
Na1 Ho1 Na1 O6 -62.62(19) 1_455 4_756
O4 Ho1 Na1 O1 -126.9(10) 7_466 4_756
O4 Ho1 Na1 O1 27.9(10) 6_665 4_756
O5 Ho1 Na1 O1 -32.2(9) . 4_756
O5 Ho1 Na1 O1 45.1(10) 4_656 4_756
O1 Ho1 Na1 O1 -174.7(12) 4_656 4_756
O1 Ho1 Na1 O1 -177.6(5) . 4_756
O3 Ho1 Na1 O1 110.6(9) 4_656 4_756
O3 Ho1 Na1 O1 -92.2(9) . 4_756
C1 Ho1 Na1 O1 -175.8(9) . 4_756
Na1 Ho1 Na1 O1 -175.8(9) 1_455 4_756
O4 Ho1 Na1 O1 50.7(5) 7_466 .
O4 Ho1 Na1 O1 -154.5(4) 6_665 .
O5 Ho1 Na1 O1 145.4(4) . .
O5 Ho1 Na1 O1 -137.3(4) 4_656 .
O1 Ho1 Na1 O1 2.8(6) 4_656 .
O3 Ho1 Na1 O1 -71.8(4) 4_656 .
O3 Ho1 Na1 O1 85.4(4) . .
C1 Ho1 Na1 O1 1.8(4) . .
Na1 Ho1 Na1 O1 1.8(4) 1_455 .
O4 Ho1 Na1 O4 -154.8(3) 7_466 6_665
O5 Ho1 Na1 O4 -60.2(2) . 6_665
O5 Ho1 Na1 O4 17.2(2) 4_656 6_665
O1 Ho1 Na1 O4 157.3(3) 4_656 6_665
O1 Ho1 Na1 O4 154.5(4) . 6_665
O3 Ho1 Na1 O4 82.7(2) 4_656 6_665
O3 Ho1 Na1 O4 -120.1(2) . 6_665
C1 Ho1 Na1 O4 156.24(18) . 6_665
Na1 Ho1 Na1 O4 156.24(18) 1_455 6_665
O4 Ho1 Na1 O4 -117.5(4) 7_466 7_566
O4 Ho1 Na1 O4 37.3(3) 6_665 7_566
O5 Ho1 Na1 O4 -22.87(15) . 7_566
O5 Ho1 Na1 O4 54.49(16) 4_656 7_566
O1 Ho1 Na1 O4 -165.4(3) 4_656 7_566
O1 Ho1 Na1 O4 -168.2(4) . 7_566
O3 Ho1 Na1 O4 119.96(15) 4_656 7_566
O3 Ho1 Na1 O4 -82.84(15) . 7_566
C1 Ho1 Na1 O4 -166.46(11) . 7_566
Na1 Ho1 Na1 O4 -166.46(11) 1_455 7_566
O4 Ho1 Na1 Ho1 -131.0(3) 7_466 1_655
O4 Ho1 Na1 Ho1 23.76(18) 6_665 1_655
O5 Ho1 Na1 Ho1 -36.41(10) . 1_655
O5 Ho1 Na1 Ho1 40.95(12) 4_656 1_655
O1 Ho1 Na1 Ho1 -178.9(2) 4_656 1_655
O1 Ho1 Na1 Ho1 178.2(4) . 1_655
O3 Ho1 Na1 Ho1 106.41(10) 4_656 1_655
O3 Ho1 Na1 Ho1 -96.39(11) . 1_655
C1 Ho1 Na1 Ho1 180 . 1_655
Na1 Ho1 Na1 Ho1 180 1_455 1_655
Ho1 O5 C8 O4 158.2(4) . .
Ho1 O5 C8 C7 -20.8(7) . .
O3 C7 C8 O5 21.1(7) . .
C7 C7 C8 O5 -100.1(7) 4_655 .
O3 C7 C8 O4 -158.0(5) . .
C7 C7 C8 O4 80.8(7) 4_655 .
O5 C8 O4 Ho1 -106.1(6) . 6_664
C7 C8 O4 Ho1 72.9(7) . 6_664
O5 C8 O4 Na1 65.3(7) . 6_664
C7 C8 O4 Na1 -115.7(5) . 6_664
